data_4304013
loop_
_publ_author_name
'Farzad Haftbaradaran'
'Angela M. Kuchison'
'Michael J. Katz'
'Gabriele Schatte'
'Daniel B. Leznoff'

_publ_contact_author_address
; 
 Department of Chemistry
 8888 University Drive
 Simon Fraser University
 Burnaby, British Columbia
 Canada   V5A 1S6
;
_publ_contact_author_email dleznoff@sfu.ca
_publ_contact_author_fax 604-291-3765
_publ_contact_author_name 'Daniel B. Leznoff'
_publ_contact_author_phone 604-291-4887
_publ_section_title
;
Synthesis, Structures, and Kinetics of Mixed-Donor Amido-Amino-Siloxo
Ligands from Symmetrical Diamidosilyl Ether Ligands via a Retro-Brook
Rearrangement
;
_journal_name_full 'Inorganic Chemistry'
_journal_page_first 812
_journal_page_last 822
_journal_paper_doi 10.1021/ic701267a
_journal_volume 47
_journal_year 2008
_chemical_formula_moiety 'C22 H36 N2 O Si2'
_chemical_formula_sum 'C22 H36 N2 O Si2'
_chemical_formula_weight 400.71
_chemical_name_systematic ?
_space_group_IT_number 14
_symmetry_cell_setting monoclinic
_symmetry_space_group_name_Hall '-P 2ybc'
_symmetry_space_group_name_H-M 'P 1 21/c 1'
_atom_sites_solution_hydrogens geom
_atom_sites_solution_primary direct
_atom_sites_solution_secondary difmap
_cell_angle_alpha 90.00
_cell_angle_beta 93.129(3)
_cell_angle_gamma 90.00
_cell_formula_units_Z 4
_cell_length_a 18.4320(3)
_cell_length_b 15.8940(7)
_cell_length_c 8.3240(8)
_cell_measurement_reflns_used 5030
_cell_measurement_temperature 173(2)
_cell_measurement_theta_max 27.48
_cell_measurement_theta_min 1.00
_cell_volume 2434.9(3)
_computing_cell_refinement 'HKL DENZO and SCALEPACK, Bruker AXS/Nonius'
_computing_data_collection 'COLLECT, Bruker AXS/Nonius'
_computing_data_reduction 'HKL DENZO and SCALEPACK, Bruker AXS/Nonius'
_computing_molecular_graphics 'Ortep (SHELXTL-NT v6.14, Bruker AXS)'
_computing_publication_material 'WinGX v1.70.01 (L. J. Farrugia)'
_computing_structure_refinement 'SHELXL-97 (Sheldrick, 1997)'
_computing_structure_solution ' SIR-97 (A. Altomare, G. Cascarano, C. Giacovazzo et al., 1999)'
_diffrn_ambient_temperature 173(2)
_diffrn_measured_fraction_theta_full 0.996
_diffrn_measured_fraction_theta_max 0.996
_diffrn_measurement_device '95mm CCD camera on \k-goniostat'
_diffrn_measurement_device_type 'KappaCCD (BruKer AXS-Nonius, FR540C)'
_diffrn_measurement_method 'CCD rotation images, thick slices'
_diffrn_radiation_monochromator 'horizonally mounted graphite crystal'
_diffrn_radiation_source 'Nonius FR590D, fine-focus sealed tube'
_diffrn_radiation_type MoK\a
_diffrn_radiation_wavelength 0.71073
_diffrn_reflns_av_R_equivalents 0.0370
_diffrn_reflns_av_sigmaI/netI 0.0523
_diffrn_reflns_limit_h_max 23
_diffrn_reflns_limit_h_min -22
_diffrn_reflns_limit_k_max 19
_diffrn_reflns_limit_k_min -17
_diffrn_reflns_limit_l_max 10
_diffrn_reflns_limit_l_min -10
_diffrn_reflns_number 8159
_diffrn_reflns_theta_full 26.37
_diffrn_reflns_theta_max 26.37
_diffrn_reflns_theta_min 2.93
_diffrn_standards_decay_% 'no decay'
_exptl_absorpt_coefficient_mu 0.159
_exptl_absorpt_correction_T_max 0.9689
_exptl_absorpt_correction_T_min 0.9614
_exptl_absorpt_process_details 'HKL Scalepack (Otwinowski & Minor 1997)'
_exptl_crystal_colour colourless
_exptl_crystal_density_meas 1.093
_exptl_crystal_description block
_exptl_crystal_F_000 872
_exptl_crystal_size_max 0.25
_exptl_crystal_size_mid 0.20
_exptl_crystal_size_min 0.20
_refine_diff_density_max 0.188
_refine_diff_density_min -0.296
_refine_diff_density_rms 0.047
_refine_ls_extinction_method none
_refine_ls_goodness_of_fit_ref 1.026
_refine_ls_hydrogen_treatment mixed
_refine_ls_matrix_type full
_refine_ls_number_parameters 260
_refine_ls_number_reflns 4968
_refine_ls_number_restraints 0
_refine_ls_restrained_S_all 1.026
_refine_ls_R_factor_all 0.0759
_refine_ls_R_factor_gt 0.0496
_refine_ls_shift/su_max 0.001
_refine_ls_shift/su_mean 0.000
_refine_ls_structure_factor_coef Fsqd
_refine_ls_weighting_details
;
 calc w=1/[\s^2^(Fo^2^)+(0.0436P)^2^+1.3415P] 
 where P=(Fo^2^+2Fc^2^)/3 
;
_refine_ls_weighting_scheme calc
_refine_ls_wR_factor_gt 0.1108
_refine_ls_wR_factor_ref 0.1266
_reflns_number_gt 3664
_reflns_number_total 4968
_reflns_threshold_expression >2sigma(I)
_cod_data_source_file ic701267a-file001_2.cif
_cod_data_source_block Me3PhenNON
_cod_original_sg_symbol_H-M 'P 21/c'
_cod_database_code 4304013

loop_
_symmetry_equiv_pos_as_xyz
'x, y, z'
'-x, y+1/2, -z+1/2'
'-x, -y, -z'
'x, -y-1/2, z-1/2'

loop_
_atom_site_label
_atom_site_type_symbol
_atom_site_fract_x
_atom_site_fract_y
_atom_site_fract_z
_atom_site_U_iso_or_equiv
_atom_site_adp_type
_atom_site_occupancy
_atom_site_symmetry_multiplicity
_atom_site_calc_flag
_atom_site_refinement_flags
_atom_site_disorder_assembly
_atom_site_disorder_group
Si1 Si 0.20259(3) 0.52200(4) 0.69359(7) 0.03652(17) Uani 1 1 d . . .
Si2 Si 0.31693(3) 0.61706(4) 0.50221(7) 0.03369(16) Uani 1 1 d . . .
O1 O 0.25822(8) 0.59393(10) 0.63519(17) 0.0383(4) Uani 1 1 d . . .
N1 N 0.11854(11) 0.52803(13) 0.5965(2) 0.0383(5) Uani 1 1 d . . .
H1 H 0.1075(14) 0.4930(17) 0.540(3) 0.046 Uiso 1 1 d . . .
N2 N 0.39829(10) 0.56652(12) 0.5360(2) 0.0357(4) Uani 1 1 d . . .
H2 H 0.4085(14) 0.5347(16) 0.469(3) 0.043 Uiso 1 1 d . . .
C1 C 0.19371(15) 0.5399(2) 0.9106(3) 0.0679(9) Uani 1 1 d . . .
H1A H 0.2421 0.5408 0.9657 0.082 Uiso 1 1 calc R . .
H1B H 0.1649 0.4945 0.9548 0.082 Uiso 1 1 calc R . .
H1C H 0.1695 0.5939 0.9265 0.082 Uiso 1 1 calc R . .
C2 C 0.24017(16) 0.41747(17) 0.6455(4) 0.0641(8) Uani 1 1 d . . .
H2A H 0.2351 0.4081 0.5291 0.077 Uiso 1 1 calc R . .
H2B H 0.2136 0.3737 0.7007 0.077 Uiso 1 1 calc R . .
H2C H 0.2917 0.4153 0.6813 0.077 Uiso 1 1 calc R . .
C3 C 0.28050(15) 0.58082(18) 0.3025(3) 0.0535(7) Uani 1 1 d . . .
H3A H 0.2770 0.5193 0.3022 0.064 Uiso 1 1 calc R . .
H3B H 0.3130 0.5989 0.2198 0.064 Uiso 1 1 calc R . .
H3C H 0.2322 0.6051 0.2796 0.064 Uiso 1 1 calc R . .
C4 C 0.33217(15) 0.73175(15) 0.5171(3) 0.0495(6) Uani 1 1 d . . .
H4A H 0.2864 0.7614 0.4910 0.059 Uiso 1 1 calc R . .
H4B H 0.3684 0.7486 0.4413 0.059 Uiso 1 1 calc R . .
H4C H 0.3498 0.7461 0.6269 0.059 Uiso 1 1 calc R . .
C10 C 0.05734(12) 0.57532(14) 0.6431(3) 0.0369(5) Uani 1 1 d . . .
C11 C 0.05222(13) 0.66144(15) 0.6077(3) 0.0465(6) Uani 1 1 d . . .
C12 C -0.00879(15) 0.70524(17) 0.6512(4) 0.0607(8) Uani 1 1 d . . .
H12 H -0.0120 0.7637 0.6282 0.073 Uiso 1 1 calc . . .
C13 C -0.06502(15) 0.6670(2) 0.7268(4) 0.0598(8) Uani 1 1 d . . .
C14 C -0.05858(14) 0.58229(19) 0.7618(3) 0.0530(7) Uani 1 1 d . . .
H14 H -0.0966 0.5552 0.8144 0.064 Uiso 1 1 calc . . .
C15 C 0.00163(13) 0.53533(16) 0.7229(3) 0.0414(5) Uani 1 1 d . . .
C16 C 0.11046(16) 0.70632(18) 0.5208(4) 0.0668(8) Uani 1 1 d . . .
H16A H 0.0920 0.7610 0.4824 0.080 Uiso 1 1 calc R . .
H16B H 0.1241 0.6723 0.4289 0.080 Uiso 1 1 calc R . .
H16C H 0.1531 0.7148 0.5944 0.080 Uiso 1 1 calc R . .
C17 C -0.13105(18) 0.7171(3) 0.7707(5) 0.0924(12) Uani 1 1 d . . .
H17A H -0.1160 0.7739 0.8040 0.111 Uiso 1 1 calc R . .
H17B H -0.1543 0.6892 0.8594 0.111 Uiso 1 1 calc R . .
H17C H -0.1656 0.7207 0.6771 0.111 Uiso 1 1 calc R . .
C18 C 0.00653(15) 0.44379(17) 0.7673(3) 0.0531(6) Uani 1 1 d . . .
H18A H -0.0372 0.4272 0.8211 0.064 Uiso 1 1 calc R . .
H18B H 0.0494 0.4345 0.8399 0.064 Uiso 1 1 calc R . .
H18C H 0.0106 0.4100 0.6697 0.064 Uiso 1 1 calc R . .
C20 C 0.46234(12) 0.59555(13) 0.6223(3) 0.0335(5) Uani 1 1 d . . .
C21 C 0.46678(12) 0.59418(13) 0.7912(3) 0.0357(5) Uani 1 1 d . . .
C22 C 0.53070(14) 0.61989(15) 0.8727(3) 0.0426(5) Uani 1 1 d . . .
H22 H 0.5330 0.6204 0.9870 0.051 Uiso 1 1 calc . . .
C23 C 0.59124(13) 0.64489(15) 0.7933(3) 0.0465(6) Uani 1 1 d . . .
C24 C 0.58522(14) 0.64692(15) 0.6264(3) 0.0469(6) Uani 1 1 d . . .
H24 H 0.6260 0.6645 0.5698 0.056 Uiso 1 1 calc . . .
C25 C 0.52195(13) 0.62421(13) 0.5391(3) 0.0387(5) Uani 1 1 d . . .
C26 C 0.40429(13) 0.56223(15) 0.8840(3) 0.0420(5) Uani 1 1 d . . .
H26A H 0.4201 0.5557 0.9976 0.050 Uiso 1 1 calc R . .
H26B H 0.3881 0.5077 0.8404 0.050 Uiso 1 1 calc R . .
H26C H 0.3640 0.6025 0.8742 0.050 Uiso 1 1 calc R . .
C27 C 0.66158(16) 0.6668(2) 0.8849(4) 0.0687(9) Uani 1 1 d . . .
H27A H 0.6950 0.6189 0.8823 0.082 Uiso 1 1 calc R . .
H27B H 0.6519 0.6799 0.9968 0.082 Uiso 1 1 calc R . .
H27C H 0.6835 0.7158 0.8352 0.082 Uiso 1 1 calc R . .
C28 C 0.51714(15) 0.63080(16) 0.3579(3) 0.0478(6) Uani 1 1 d . . .
H28A H 0.5627 0.6539 0.3211 0.057 Uiso 1 1 calc R . .
H28B H 0.4768 0.6680 0.3238 0.057 Uiso 1 1 calc R . .
H28C H 0.5089 0.5748 0.3111 0.057 Uiso 1 1 calc R . .

loop_
_atom_site_aniso_label
_atom_site_aniso_U_11
_atom_site_aniso_U_22
_atom_site_aniso_U_33
_atom_site_aniso_U_23
_atom_site_aniso_U_13
_atom_site_aniso_U_12
Si1 0.0345(3) 0.0415(3) 0.0336(3) 0.0041(3) 0.0015(2) 0.0001(3)
Si2 0.0422(4) 0.0306(3) 0.0283(3) 0.0005(2) 0.0019(2) -0.0018(3)
O1 0.0377(9) 0.0427(9) 0.0346(8) 0.0010(7) 0.0040(6) -0.0030(7)
N1 0.0394(11) 0.0393(11) 0.0357(10) -0.0095(8) -0.0024(8) 0.0021(9)
N2 0.0419(11) 0.0332(10) 0.0324(10) -0.0078(7) 0.0057(8) 0.0016(8)
C1 0.0485(16) 0.120(3) 0.0351(14) 0.0063(15) -0.0001(11) -0.0177(17)
C2 0.0464(16) 0.0445(15) 0.102(2) 0.0102(15) 0.0064(15) 0.0039(13)
C3 0.0607(17) 0.0632(17) 0.0360(13) -0.0028(12) -0.0013(11) -0.0054(14)
C4 0.0611(17) 0.0353(12) 0.0524(15) 0.0022(11) 0.0063(13) 0.0026(12)
C10 0.0338(12) 0.0414(12) 0.0352(11) -0.0081(9) -0.0026(9) 0.0010(10)
C11 0.0384(13) 0.0402(13) 0.0602(15) -0.0054(11) -0.0035(11) -0.0031(11)
C12 0.0449(16) 0.0447(15) 0.092(2) -0.0181(14) -0.0065(14) 0.0069(12)
C13 0.0407(15) 0.0677(19) 0.0705(19) -0.0272(15) -0.0025(13) 0.0091(14)
C14 0.0400(14) 0.0734(19) 0.0458(14) -0.0123(13) 0.0052(11) -0.0029(13)
C15 0.0368(12) 0.0527(14) 0.0342(12) -0.0056(10) -0.0031(9) -0.0040(11)
C16 0.0526(17) 0.0443(15) 0.103(2) 0.0159(16) 0.0016(16) -0.0006(13)
C17 0.056(2) 0.105(3) 0.117(3) -0.039(2) 0.0076(19) 0.023(2)
C18 0.0520(15) 0.0570(16) 0.0500(15) 0.0101(12) -0.0015(12) -0.0079(13)
C20 0.0375(12) 0.0273(10) 0.0361(11) -0.0034(9) 0.0068(9) 0.0050(9)
C21 0.0425(13) 0.0292(10) 0.0359(11) -0.0008(9) 0.0057(9) 0.0066(10)
C22 0.0472(14) 0.0397(12) 0.0402(12) -0.0051(10) -0.0025(10) 0.0064(11)
C23 0.0409(13) 0.0375(13) 0.0608(16) -0.0087(11) 0.0009(11) 0.0051(11)
C24 0.0433(14) 0.0330(12) 0.0661(17) -0.0049(11) 0.0169(12) -0.0011(11)
C25 0.0459(13) 0.0285(11) 0.0426(12) -0.0026(9) 0.0126(10) 0.0031(10)
C26 0.0497(14) 0.0430(13) 0.0340(12) 0.0011(10) 0.0087(10) 0.0040(11)
C27 0.0470(16) 0.0655(19) 0.092(2) -0.0191(17) -0.0080(15) 0.0004(15)
C28 0.0581(16) 0.0436(13) 0.0435(13) 0.0020(11) 0.0211(12) 0.0004(12)

loop_
_atom_type_symbol
_atom_type_description
_atom_type_scat_dispersion_real
_atom_type_scat_dispersion_imag
_atom_type_scat_source
C C 0.0033 0.0016 'International Tables Vol C Tables 4.2.6.8 and 6.1.1.4'
H H 0.0000 0.0000 'International Tables Vol C Tables 4.2.6.8 and 6.1.1.4'
N N 0.0061 0.0033 'International Tables Vol C Tables 4.2.6.8 and 6.1.1.4'
O O 0.0106 0.0060 'International Tables Vol C Tables 4.2.6.8 and 6.1.1.4'
Si Si 0.0817 0.0704 'International Tables Vol C Tables 4.2.6.8 and 6.1.1.4'

loop_
_geom_angle_atom_site_label_1
_geom_angle_atom_site_label_2
_geom_angle_atom_site_label_3
_geom_angle
_geom_angle_site_symmetry_1
_geom_angle_site_symmetry_3
_geom_angle_publ_flag
O1 Si1 N1 112.87(9) . . ?
O1 Si1 C1 105.97(12) . . ?
N1 Si1 C1 109.11(12) . . ?
O1 Si1 C2 108.45(11) . . ?
N1 Si1 C2 106.73(12) . . ?
C1 Si1 C2 113.85(16) . . ?
O1 Si2 N2 112.99(9) . . ?
O1 Si2 C4 106.31(10) . . ?
N2 Si2 C4 108.88(11) . . ?
O1 Si2 C3 108.53(11) . . ?
N2 Si2 C3 105.86(12) . . ?
C4 Si2 C3 114.44(13) . . ?
Si1 O1 Si2 144.37(10) . . ?
C10 N1 Si1 127.61(15) . . ?
C10 N1 H1 112(2) . . ?
Si1 N1 H1 118(2) . . ?
C20 N2 Si2 128.72(15) . . ?
C20 N2 H2 110.0(19) . . ?
Si2 N2 H2 115.5(19) . . ?
Si1 C1 H1A 109.5 . . ?
Si1 C1 H1B 109.5 . . ?
H1A C1 H1B 109.5 . . ?
Si1 C1 H1C 109.5 . . ?
H1A C1 H1C 109.5 . . ?
H1B C1 H1C 109.5 . . ?
Si1 C2 H2A 109.5 . . ?
Si1 C2 H2B 109.5 . . ?
H2A C2 H2B 109.5 . . ?
Si1 C2 H2C 109.5 . . ?
H2A C2 H2C 109.5 . . ?
H2B C2 H2C 109.5 . . ?
Si2 C3 H3A 109.5 . . ?
Si2 C3 H3B 109.5 . . ?
H3A C3 H3B 109.5 . . ?
Si2 C3 H3C 109.5 . . ?
H3A C3 H3C 109.5 . . ?
H3B C3 H3C 109.5 . . ?
Si2 C4 H4A 109.5 . . ?
Si2 C4 H4B 109.5 . . ?
H4A C4 H4B 109.5 . . ?
Si2 C4 H4C 109.5 . . ?
H4A C4 H4C 109.5 . . ?
H4B C4 H4C 109.5 . . ?
C11 C10 C15 119.9(2) . . ?
C11 C10 N1 120.2(2) . . ?
C15 C10 N1 120.0(2) . . ?
C12 C11 C10 118.8(2) . . ?
C12 C11 C16 119.8(2) . . ?
C10 C11 C16 121.4(2) . . ?
C13 C12 C11 122.4(3) . . ?
C13 C12 H12 118.8 . . ?
C11 C12 H12 118.8 . . ?
C14 C13 C12 117.8(2) . . ?
C14 C13 C17 121.5(3) . . ?
C12 C13 C17 120.6(3) . . ?
C13 C14 C15 122.3(2) . . ?
C13 C14 H14 118.8 . . ?
C15 C14 H14 118.8 . . ?
C14 C15 C10 118.7(2) . . ?
C14 C15 C18 120.0(2) . . ?
C10 C15 C18 121.2(2) . . ?
C11 C16 H16A 109.5 . . ?
C11 C16 H16B 109.5 . . ?
H16A C16 H16B 109.5 . . ?
C11 C16 H16C 109.5 . . ?
H16A C16 H16C 109.5 . . ?
H16B C16 H16C 109.5 . . ?
C13 C17 H17A 109.5 . . ?
C13 C17 H17B 109.5 . . ?
H17A C17 H17B 109.5 . . ?
C13 C17 H17C 109.5 . . ?
H17A C17 H17C 109.5 . . ?
H17B C17 H17C 109.5 . . ?
C15 C18 H18A 109.5 . . ?
C15 C18 H18B 109.5 . . ?
H18A C18 H18B 109.5 . . ?
C15 C18 H18C 109.5 . . ?
H18A C18 H18C 109.5 . . ?
H18B C18 H18C 109.5 . . ?
C21 C20 C25 119.6(2) . . ?
C21 C20 N2 120.08(19) . . ?
C25 C20 N2 120.33(19) . . ?
C22 C21 C20 119.1(2) . . ?
C22 C21 C26 120.0(2) . . ?
C20 C21 C26 120.9(2) . . ?
C23 C22 C21 122.4(2) . . ?
C23 C22 H22 118.8 . . ?
C21 C22 H22 118.8 . . ?
C22 C23 C24 117.5(2) . . ?
C22 C23 C27 121.1(3) . . ?
C24 C23 C27 121.3(2) . . ?
C25 C24 C23 122.5(2) . . ?
C25 C24 H24 118.8 . . ?
C23 C24 H24 118.8 . . ?
C24 C25 C20 118.9(2) . . ?
C24 C25 C28 120.5(2) . . ?
C20 C25 C28 120.6(2) . . ?
C21 C26 H26A 109.5 . . ?
C21 C26 H26B 109.5 . . ?
H26A C26 H26B 109.5 . . ?
C21 C26 H26C 109.5 . . ?
H26A C26 H26C 109.5 . . ?
H26B C26 H26C 109.5 . . ?
C23 C27 H27A 109.5 . . ?
C23 C27 H27B 109.5 . . ?
H27A C27 H27B 109.5 . . ?
C23 C27 H27C 109.5 . . ?
H27A C27 H27C 109.5 . . ?
H27B C27 H27C 109.5 . . ?
C25 C28 H28A 109.5 . . ?
C25 C28 H28B 109.5 . . ?
H28A C28 H28B 109.5 . . ?
C25 C28 H28C 109.5 . . ?
H28A C28 H28C 109.5 . . ?
H28B C28 H28C 109.5 . . ?

loop_
_geom_bond_atom_site_label_1
_geom_bond_atom_site_label_2
_geom_bond_distance
_geom_bond_site_symmetry_2
_geom_bond_publ_flag
Si1 O1 1.6276(16) . ?
Si1 N1 1.711(2) . ?
Si1 C1 1.845(3) . ?
Si1 C2 1.852(3) . ?
Si2 O1 1.6316(15) . ?
Si2 N2 1.711(2) . ?
Si2 C4 1.848(2) . ?
Si2 C3 1.851(2) . ?
N1 C10 1.427(3) . ?
N1 H1 0.75(3) . ?
N2 C20 1.425(3) . ?
N2 H2 0.78(2) . ?
C1 H1A 0.9800 . ?
C1 H1B 0.9800 . ?
C1 H1C 0.9800 . ?
C2 H2A 0.9800 . ?
C2 H2B 0.9800 . ?
C2 H2C 0.9800 . ?
C3 H3A 0.9800 . ?
C3 H3B 0.9800 . ?
C3 H3C 0.9800 . ?
C4 H4A 0.9800 . ?
C4 H4B 0.9800 . ?
C4 H4C 0.9800 . ?
C10 C11 1.402(3) . ?
C10 C15 1.405(3) . ?
C11 C12 1.387(4) . ?
C11 C16 1.507(4) . ?
C12 C13 1.382(4) . ?
C12 H12 0.9500 . ?
C13 C14 1.381(4) . ?
C13 C17 1.516(4) . ?
C14 C15 1.390(3) . ?
C14 H14 0.9500 . ?
C15 C18 1.503(3) . ?
C16 H16A 0.9800 . ?
C16 H16B 0.9800 . ?
C16 H16C 0.9800 . ?
C17 H17A 0.9800 . ?
C17 H17B 0.9800 . ?
C17 H17C 0.9800 . ?
C18 H18A 0.9800 . ?
C18 H18B 0.9800 . ?
C18 H18C 0.9800 . ?
C20 C21 1.405(3) . ?
C20 C25 1.406(3) . ?
C21 C22 1.388(3) . ?
C21 C26 1.509(3) . ?
C22 C23 1.386(3) . ?
C22 H22 0.9500 . ?
C23 C24 1.388(4) . ?
C23 C27 1.508(4) . ?
C24 C25 1.388(4) . ?
C24 H24 0.9500 . ?
C25 C28 1.510(3) . ?
C26 H26A 0.9800 . ?
C26 H26B 0.9800 . ?
C26 H26C 0.9800 . ?
C27 H27A 0.9800 . ?
C27 H27B 0.9800 . ?
C27 H27C 0.9800 . ?
C28 H28A 0.9800 . ?
C28 H28B 0.9800 . ?
C28 H28C 0.9800 . ?

loop_
_geom_torsion_atom_site_label_1
_geom_torsion_atom_site_label_2
_geom_torsion_atom_site_label_3
_geom_torsion_atom_site_label_4
_geom_torsion
_geom_torsion_site_symmetry_1
_geom_torsion_site_symmetry_2
_geom_torsion_site_symmetry_3
_geom_torsion_site_symmetry_4
_geom_torsion_publ_flag
N1 Si1 O1 Si2 -86.59(19) . . . . ?
C1 Si1 O1 Si2 154.05(19) . . . . ?
C2 Si1 O1 Si2 31.4(2) . . . . ?
N2 Si2 O1 Si1 -75.36(19) . . . . ?
C4 Si2 O1 Si1 165.28(18) . . . . ?
C3 Si2 O1 Si1 41.7(2) . . . . ?
O1 Si1 N1 C10 -89.6(2) . . . . ?
C1 Si1 N1 C10 28.0(3) . . . . ?
C2 Si1 N1 C10 151.4(2) . . . . ?
O1 Si2 N2 C20 -93.88(19) . . . . ?
C4 Si2 N2 C20 24.0(2) . . . . ?
C3 Si2 N2 C20 147.47(19) . . . . ?
Si1 N1 C10 C11 81.3(3) . . . . ?
Si1 N1 C10 C15 -99.5(2) . . . . ?
C15 C10 C11 C12 -0.8(4) . . . . ?
N1 C10 C11 C12 178.5(2) . . . . ?
C15 C10 C11 C16 -179.4(2) . . . . ?
N1 C10 C11 C16 -0.1(4) . . . . ?
C10 C11 C12 C13 -0.6(4) . . . . ?
C16 C11 C12 C13 178.0(3) . . . . ?
C11 C12 C13 C14 1.2(4) . . . . ?
C11 C12 C13 C17 -179.4(3) . . . . ?
C12 C13 C14 C15 -0.4(4) . . . . ?
C17 C13 C14 C15 -179.8(3) . . . . ?
C13 C14 C15 C10 -0.9(4) . . . . ?
C13 C14 C15 C18 178.6(2) . . . . ?
C11 C10 C15 C14 1.5(3) . . . . ?
N1 C10 C15 C14 -177.8(2) . . . . ?
C11 C10 C15 C18 -178.0(2) . . . . ?
N1 C10 C15 C18 2.7(3) . . . . ?
Si2 N2 C20 C21 78.1(3) . . . . ?
Si2 N2 C20 C25 -103.1(2) . . . . ?
C25 C20 C21 C22 -1.1(3) . . . . ?
N2 C20 C21 C22 177.67(19) . . . . ?
C25 C20 C21 C26 -178.8(2) . . . . ?
N2 C20 C21 C26 0.0(3) . . . . ?
C20 C21 C22 C23 -1.7(3) . . . . ?
C26 C21 C22 C23 176.0(2) . . . . ?
C21 C22 C23 C24 2.7(4) . . . . ?
C21 C22 C23 C27 -175.7(2) . . . . ?
C22 C23 C24 C25 -0.7(4) . . . . ?
C27 C23 C24 C25 177.7(2) . . . . ?
C23 C24 C25 C20 -2.0(3) . . . . ?
C23 C24 C25 C28 177.6(2) . . . . ?
C21 C20 C25 C24 2.9(3) . . . . ?
N2 C20 C25 C24 -175.86(19) . . . . ?
C21 C20 C25 C28 -176.6(2) . . . . ?
N2 C20 C25 C28 4.6(3) . . . . ?

loop_
_cod_related_entry_id
_cod_related_entry_database
_cod_related_entry_code
1 ChemSpider 30660766
